data_7101994
loop_
_publ_author_name
'Li, Yang-Guang'
'Dai, Li-Mei'
'Wang, Yong-Hui'
'Wang, Xin-Long'
'Wang, En-Bo'
'Su, Zhong-Min'
'Xu, Lin'

_publ_section_title
;
 A new molybdenum-oxide-based organic-inorganic hybrid framework
 templated by double-Keggin anions.
;
_journal_issue 25
_journal_name_full 'Chemical communications (Cambridge, England)'
_journal_page_first 2593
_journal_page_last 2595
_journal_paper_doi 10.1039/b700511c
_journal_year 2007
_chemical_formula_sum 'C135 H117 Mn Mo36 N27 O118 P2'
_chemical_formula_weight 7576.28
_chemical_name_systematic
;
?
;
_space_group_IT_number 41
_symmetry_cell_setting orthorhombic
_symmetry_space_group_name_Hall 'A 2 -2ab'
_symmetry_space_group_name_H-M 'A b a 2'
_atom_sites_solution_hydrogens geom
_atom_sites_solution_primary direct
_atom_sites_solution_secondary difmap
_audit_creation_method SHELXL-97
_cell_angle_alpha 90.00
_cell_angle_beta 90.00
_cell_angle_gamma 90.00
_cell_formula_units_Z 4
_cell_length_a 34.826(7)
_cell_length_b 35.777(7)
_cell_length_c 16.575(3)
_cell_measurement_temperature 293(2)
_cell_volume 20652(7)
_computing_structure_refinement 'SHELXL-97 (Sheldrick, 1997)'
_computing_structure_solution 'SHELXS-97 (Sheldrick, 1990)'
_diffrn_ambient_temperature 293(2)
_diffrn_detector_area_resol_mean 0.01
_diffrn_measured_fraction_theta_full 0.998
_diffrn_measured_fraction_theta_max 0.998
_diffrn_measurement_device_type 'Rigaku R-AXIS RAPID IP'
_diffrn_measurement_method Oscillation
_diffrn_radiation_monochromator graphite
_diffrn_radiation_source 'Rotation anode'
_diffrn_radiation_type MoK\a
_diffrn_radiation_wavelength 0.71073
_diffrn_reflns_av_R_equivalents 0.1164
_diffrn_reflns_av_sigmaI/netI 0.1259
_diffrn_reflns_limit_h_max 40
_diffrn_reflns_limit_h_min -41
_diffrn_reflns_limit_k_max 42
_diffrn_reflns_limit_k_min -42
_diffrn_reflns_limit_l_max 19
_diffrn_reflns_limit_l_min -19
_diffrn_reflns_number 73762
_diffrn_reflns_theta_full 25.00
_diffrn_reflns_theta_max 25.00
_diffrn_reflns_theta_min 3.14
_diffrn_standards_decay_% 0
_diffrn_standards_interval_count 0
_diffrn_standards_interval_time 0
_diffrn_standards_number 0
_exptl_absorpt_coefficient_mu 2.282
_exptl_absorpt_correction_T_max 0.6219
_exptl_absorpt_correction_T_min 0.5574
_exptl_absorpt_correction_type multi-scan
_exptl_absorpt_process_details 'ABSCOR by T.Higashi 8 March, 1995'
_exptl_crystal_colour green
_exptl_crystal_density_diffrn 2.437
_exptl_crystal_density_method 'not measured'
_exptl_crystal_description plate-like
_exptl_crystal_F_000 14508
_exptl_crystal_size_max 0.29
_exptl_crystal_size_mid 0.27
_exptl_crystal_size_min 0.23
_refine_diff_density_max 1.018
_refine_diff_density_min -0.681
_refine_diff_density_rms 0.131
_refine_ls_abs_structure_details 'Flack H D (1983), Acta Cryst. A39, 876-881'
_refine_ls_abs_structure_Flack -0.04(3)
_refine_ls_extinction_method none
_refine_ls_goodness_of_fit_ref 0.872
_refine_ls_hydrogen_treatment constr
_refine_ls_matrix_type full
_refine_ls_number_parameters 1495
_refine_ls_number_reflns 18161
_refine_ls_number_restraints 205
_refine_ls_restrained_S_all 0.877
_refine_ls_R_factor_all 0.0691
_refine_ls_R_factor_gt 0.0465
_refine_ls_shift/su_max 0.005
_refine_ls_shift/su_mean 0.000
_refine_ls_structure_factor_coef Fsqd
_refine_ls_weighting_details 'calc w=1/[\s^2^(Fo^2^)+(0.0200P)^2^+0.0000P] where P=(Fo^2^+2Fc^2^)/3'
_refine_ls_weighting_scheme calc
_refine_ls_wR_factor_gt 0.0869
_refine_ls_wR_factor_ref 0.0943
_reflns_number_gt 13373
_reflns_number_total 18161
_reflns_threshold_expression >2sigma(I)
_cod_data_source_file b700511c.txt
_cod_data_source_block dai
_cod_depositor_comments
;
The following automatic conversions were performed:
'_symmetry_cell_setting' value 'Orthorhombic' changed to 'orthorhombic'
according to '/home/saulius/struct/CIF-dictionaries/cif_core.dic'
dictionary named 'cif_core.dic' version 2.4.1 from 2010-06-29.

Automatic conversion script
Id: cif_fix_enum 1527 2010-12-29 10:47:43Z saulius 
;
_cod_original_sg_symbol_H-M Aba2
_cod_database_code 7101994

loop_
_symmetry_equiv_pos_as_xyz
'x, y, z'
'-x, -y, z'
'x+1/2, -y+1/2, z'
'-x+1/2, y+1/2, z'
'x, y+1/2, z+1/2'
'-x, -y+1/2, z+1/2'
'x+1/2, -y+1, z+1/2'
'-x+1/2, y+1, z+1/2'

loop_
_atom_site_label
_atom_site_type_symbol
_atom_site_fract_x
_atom_site_fract_y
_atom_site_fract_z
_atom_site_U_iso_or_equiv
_atom_site_adp_type
_atom_site_occupancy
_atom_site_symmetry_multiplicity
_atom_site_calc_flag
_atom_site_refinement_flags
_atom_site_disorder_assembly
_atom_site_disorder_group
Mo1 Mo 0.59744(2) 0.43688(3) 0.74848(6) 0.0306(2) Uani 1 1 d . . .
Mo2 Mo 0.56863(3) 0.47353(3) 0.94883(6) 0.0400(3) Uani 1 1 d . . .
Mo3 Mo 0.62758(2) 0.38698(3) 0.93433(6) 0.0322(2) Uani 1 1 d . . .
Mo4 Mo 0.61038(3) 0.55865(3) 0.91777(7) 0.0495(3) Uani 1 1 d . . .
Mo5 Mo 0.63174(3) 0.52496(3) 0.71070(6) 0.0356(2) Uani 1 1 d . . .
Mo6 Mo 0.63747(3) 0.50547(3) 1.07851(6) 0.0481(3) Uani 1 1 d . . .
Mo7 Mo 0.69913(3) 0.42284(3) 1.05135(6) 0.0324(2) Uani 1 1 d . . .
Mo8 Mo 0.71861(3) 0.39178(3) 0.86117(6) 0.0396(3) Uani 1 1 d . . .
Mo9 Mo 0.68950(2) 0.44802(3) 0.68392(6) 0.0364(3) Uani 1 1 d . . .
Mo10 Mo 0.70992(3) 0.56377(3) 0.83601(6) 0.0404(3) Uani 1 1 d . . .
Mo11 Mo 0.76388(3) 0.48366(3) 0.82364(7) 0.0442(3) Uani 1 1 d . . .
Mo12 Mo 0.73711(3) 0.51829(3) 1.00775(7) 0.0458(3) Uani 1 1 d . . .
Mo13 Mo 0.74209(2) 0.23288(3) 0.38181(5) 0.0285(2) Uani 1 1 d . . .
Mo14 Mo 0.63835(2) 0.24264(3) 0.41288(5) 0.0277(2) Uani 1 1 d . . .
Mo15 Mo 0.53940(2) 0.27579(3) 0.37865(6) 0.0296(2) Uani 1 1 d . . .
Mo16 Mo 0.52622(2) 0.37761(3) 0.43163(6) 0.0296(2) Uani 1 1 d . . .
Mo17 Mo 0.44433(2) 0.32014(3) 0.38581(5) 0.0258(2) Uani 1 1 d . . .
Mo18 Mo 0.34711(2) 0.27970(3) 0.40731(5) 0.0298(2) Uani 1 1 d . . .
P1 P 0.66603(7) 0.47642(8) 0.88378(17) 0.0238(5) Uani 1 1 d . . .
O1 O 0.67411(15) 0.43690(18) 0.9168(4) 0.0230(15) Uani 1 1 d U . .
O2 O 0.63455(18) 0.4953(2) 0.9343(4) 0.0285(16) Uani 1 1 d . . .
O3 O 0.65207(16) 0.4733(2) 0.7952(4) 0.0230(16) Uani 1 1 d . . .
O4 O 0.70260(16) 0.49993(19) 0.8858(4) 0.0266(15) Uani 1 1 d . . .
O5 O 0.63838(17) 0.4257(2) 0.6790(4) 0.0322(18) Uani 1 1 d . . .
O6 O 0.57210(17) 0.4614(2) 0.8370(4) 0.0363(19) Uani 1 1 d . . .
O7 O 0.59555(18) 0.4860(2) 0.6954(5) 0.043(2) Uani 1 1 d . . .
O8 O 0.56138(18) 0.4152(2) 0.7016(5) 0.045(2) Uani 1 1 d . . .
O9 O 0.61336(18) 0.4014(2) 0.8245(4) 0.0302(17) Uani 1 1 d . . .
O10 O 0.59408(18) 0.4255(2) 0.9659(4) 0.0303(17) Uani 1 1 d . . .
O11 O 0.5656(2) 0.5246(2) 0.9257(5) 0.045(2) Uani 1 1 d . . .
O12 O 0.5877(2) 0.4870(2) 1.0559(5) 0.046(2) Uani 1 1 d . . .
O13 O 0.5234(2) 0.4620(3) 0.9709(6) 0.061(3) Uani 1 1 d . . .
O14 O 0.60061(19) 0.3488(2) 0.9486(5) 0.0379(19) Uani 1 1 d . . .
O15 O 0.65529(17) 0.3891(2) 1.0318(4) 0.0304(17) Uani 1 1 d . . .
O16 O 0.67335(17) 0.3652(2) 0.8851(5) 0.0345(17) Uani 1 1 d . . .
O17 O 0.80801(19) 0.4787(3) 0.7856(6) 0.057(3) Uani 1 1 d . . .
O18 O 0.6091(2) 0.5441(3) 0.8014(4) 0.043(2) Uani 1 1 d . . .
O19 O 0.6185(2) 0.5530(2) 1.0274(5) 0.049(2) Uani 1 1 d . . .
O20 O 0.5869(3) 0.5995(2) 0.9134(6) 0.066(3) Uani 1 1 d . . .
O21 O 0.6617(2) 0.5710(2) 0.8933(5) 0.042(2) Uani 1 1 d . . .
O22 O 0.67937(19) 0.5473(2) 0.7499(4) 0.0394(19) Uani 1 1 d . . .
O23 O 0.66762(18) 0.4925(2) 0.6462(4) 0.0346(19) Uani 1 1 d . . .
O24 O 0.6193(2) 0.5558(2) 0.6386(5) 0.046(2) Uani 1 1 d . . .
O25 O 0.65931(19) 0.4584(2) 1.0835(4) 0.0332(18) Uani 1 1 d . . .
O26 O 0.6879(2) 0.5249(2) 1.0511(5) 0.042(2) Uani 1 1 d . . .
O27 O 0.7658(2) 0.5333(3) 1.0813(5) 0.060(3) Uani 1 1 d U . .
O28 O 0.6326(3) 0.5176(3) 1.1759(5) 0.074(3) Uani 1 1 d . . .
O29 O 0.72871(19) 0.4659(2) 1.0352(4) 0.0368(19) Uani 1 1 d . . .
O30 O 0.7123(2) 0.4065(2) 1.1421(5) 0.045(2) Uani 1 1 d . . .
O31 O 0.72727(18) 0.3933(2) 0.9801(4) 0.0334(18) Uani 1 1 d . . .
O32 O 0.75249(18) 0.4351(2) 0.8583(4) 0.0333(18) Uani 1 1 d . . .
O33 O 0.70107(18) 0.4083(2) 0.7620(4) 0.0340(18) Uani 1 1 d . . .
O34 O 0.7490(2) 0.3579(3) 0.8365(6) 0.058(2) Uani 1 1 d . . .
O35 O 0.7076(2) 0.4297(3) 0.5996(4) 0.047(2) Uani 1 1 d . . .
O36 O 0.73141(18) 0.4729(2) 0.7309(4) 0.0371(19) Uani 1 1 d . . .
O37 O 0.7325(2) 0.5616(2) 0.9425(5) 0.042(2) Uani 1 1 d . . .
O38 O 0.7531(2) 0.5371(2) 0.7993(5) 0.045(2) Uani 1 1 d . . .
O39 O 0.7212(3) 0.6077(2) 0.8099(5) 0.055(2) Uani 1 1 d . . .
O40 O 0.77513(19) 0.5002(2) 0.9293(5) 0.044(2) Uani 1 1 d . . .
O41 O 0.7438(2) 0.1981(3) 0.3120(4) 0.047(2) Uani 1 1 d . . .
O42 O 0.7388(2) 0.2731(2) 0.3280(5) 0.046(2) Uani 1 1 d . . .
O43 O 0.68911(17) 0.2277(2) 0.4126(4) 0.0374(19) Uani 1 1 d . . .
O44 O 0.61831(19) 0.2106(2) 0.4771(4) 0.041(2) Uani 1 1 d . . .
O45 O 0.6403(2) 0.2837(3) 0.4649(5) 0.052(2) Uani 1 1 d . . .
O46 O 0.58564(17) 0.2558(2) 0.3649(4) 0.040(2) Uani 1 1 d . . .
O47 O 0.54927(15) 0.3235(2) 0.3835(4) 0.0283(16) Uani 1 1 d . . .
O48 O 0.48124(17) 0.2896(2) 0.3533(4) 0.0348(19) Uani 1 1 d . . .
O49 O 0.5274(2) 0.2627(3) 0.4724(5) 0.054(2) Uani 1 1 d . . .
O50 O 0.52515(19) 0.3571(2) 0.5244(4) 0.040(2) Uani 1 1 d . . .
O51 O 0.5195(2) 0.4250(2) 0.4485(5) 0.048(2) Uani 1 1 d . . .
O52 O 0.48270(17) 0.3640(2) 0.3811(4) 0.0363(18) Uani 1 1 d . . .
O53 O 0.4447(2) 0.3209(2) 0.4885(4) 0.040(2) Uani 1 1 d . . .
O54 O 0.40111(16) 0.2951(2) 0.3643(4) 0.0335(18) Uani 1 1 d . . .
O55 O 0.29749(16) 0.2647(2) 0.4014(4) 0.0359(19) Uani 1 1 d . . .
O56 O 0.3673(2) 0.2471(3) 0.4665(4) 0.046(2) Uani 1 1 d . . .
O57 O 0.3434(2) 0.3194(3) 0.4657(5) 0.052(2) Uani 1 1 d . . .
N1 N 0.7495(2) 0.1913(3) 0.4899(5) 0.031(2) Uani 1 1 d . . .
N2 N 0.7419(2) 0.2654(3) 0.5037(5) 0.029(2) Uani 1 1 d . . .
N3 N 0.6330(2) 0.2024(3) 0.3026(5) 0.030(2) Uani 1 1 d . . .
N4 N 0.6526(2) 0.2736(3) 0.2923(5) 0.024(2) Uani 1 1 d . . .
N5 N 0.5412(2) 0.2780(3) 0.2375(6) 0.037(2) Uani 1 1 d . . .
N6 N 0.5144(2) 0.2231(3) 0.3222(8) 0.052(3) Uani 1 1 d . . .
N7 N 0.5906(2) 0.3835(3) 0.4415(5) 0.036(2) Uani 1 1 d . . .
N8 N 0.5516(2) 0.3941(3) 0.3072(5) 0.042(3) Uani 1 1 d . . .
N9 N 0.4078(2) 0.3726(3) 0.3811(6) 0.038(2) Uani 1 1 d . . .
N10 N 0.4376(2) 0.3399(3) 0.2532(5) 0.043(3) Uani 1 1 d . . .
N11 N 0.3569(2) 0.2446(3) 0.2918(5) 0.030(2) Uani 1 1 d . . .
N12 N 0.3341(2) 0.3148(3) 0.2909(5) 0.027(2) Uani 1 1 d . . .
C11 C 0.7554(3) 0.1541(3) 0.4778(7) 0.038(3) Uani 1 1 d . . .
H11 H 0.7508 0.1444 0.4267 0.038 Uiso 1 1 calc R . .
C12 C 0.7680(3) 0.1301(4) 0.5378(7) 0.043(3) Uani 1 1 d . . .
H12 H 0.7726 0.1049 0.5275 0.043 Uiso 1 1 calc R . .
C13 C 0.7734(3) 0.1452(4) 0.6136(7) 0.048(3) Uani 1 1 d . . .
H13 H 0.7815 0.1299 0.6556 0.048 Uiso 1 1 calc R . .
C14 C 0.7670(3) 0.1827(3) 0.6279(6) 0.033(3) Uani 1 1 d . . .
H14 H 0.7710 0.1928 0.6790 0.033 Uiso 1 1 calc R . .
C15 C 0.7543(3) 0.2057(3) 0.5641(6) 0.030(3) Uani 1 1 d . . .
C16 C 0.7461(3) 0.2455(3) 0.5738(6) 0.028(2) Uani 1 1 d . . .
C17 C 0.7419(3) 0.2633(4) 0.6469(7) 0.043(3) Uani 1 1 d . . .
H17 H 0.7432 0.2495 0.6943 0.043 Uiso 1 1 calc R . .
C18 C 0.7356(3) 0.3015(4) 0.6508(7) 0.050(4) Uani 1 1 d . . .
H18 H 0.7335 0.3134 0.7005 0.050 Uiso 1 1 calc R . .
C19 C 0.7326(3) 0.3212(4) 0.5815(8) 0.050(3) Uani 1 1 d . . .
H19 H 0.7283 0.3469 0.5818 0.050 Uiso 1 1 calc R . .
C20 C 0.7361(3) 0.3016(4) 0.5103(8) 0.039(3) Uani 1 1 d . . .
H20 H 0.7343 0.3152 0.4627 0.039 Uiso 1 1 calc R . .
C21 C 0.6261(3) 0.1662(4) 0.3128(8) 0.049(3) Uani 1 1 d . . .
H21 H 0.6247 0.1575 0.3656 0.049 Uiso 1 1 calc R . .
C22 C 0.6208(4) 0.1407(4) 0.2528(9) 0.065(4) Uani 1 1 d . . .
H22 H 0.6145 0.1159 0.2630 0.065 Uiso 1 1 calc R . .
C23 C 0.6257(4) 0.1548(5) 0.1735(10) 0.076(5) Uani 1 1 d . . .
H23 H 0.6244 0.1386 0.1299 0.076 Uiso 1 1 calc R . .
C24 C 0.6326(4) 0.1930(5) 0.1600(8) 0.061(4) Uani 1 1 d . . .
H24 H 0.6344 0.2025 0.1079 0.061 Uiso 1 1 calc R . .
C25 C 0.6368(3) 0.2161(3) 0.2269(6) 0.033(3) Uani 1 1 d . . .
C26 C 0.6482(2) 0.2557(3) 0.2208(6) 0.026(2) Uani 1 1 d . . .
C27 C 0.6552(3) 0.2738(4) 0.1492(8) 0.047(3) Uani 1 1 d . . .
H27 H 0.6523 0.2611 0.1006 0.047 Uiso 1 1 calc R . .
C28 C 0.6662(4) 0.3099(4) 0.1493(8) 0.053(4) Uani 1 1 d . . .
H28 H 0.6697 0.3227 0.1011 0.053 Uiso 1 1 calc R . .
C29 C 0.6721(3) 0.3270(4) 0.2202(9) 0.053(4) Uani 1 1 d . . .
H29 H 0.6816 0.3512 0.2210 0.053 Uiso 1 1 calc R . .
C30 C 0.6641(3) 0.3089(4) 0.2920(7) 0.042(3) Uani 1 1 d . . .
H30 H 0.6669 0.3217 0.3406 0.042 Uiso 1 1 calc R . .
C31 C 0.5582(4) 0.3069(5) 0.1983(7) 0.057(4) Uani 1 1 d . . .
H31 H 0.5653 0.3278 0.2282 0.057 Uiso 1 1 calc R . .
C32 C 0.5652(4) 0.3070(5) 0.1187(9) 0.076(5) Uani 1 1 d . . .
H32 H 0.5767 0.3273 0.0936 0.076 Uiso 1 1 calc R . .
C33 C 0.5545(5) 0.2752(6) 0.0751(11) 0.088(5) Uani 1 1 d U . .
H33 H 0.5598 0.2744 0.0201 0.088 Uiso 1 1 calc R . .
C34 C 0.5370(4) 0.2459(6) 0.1090(10) 0.078(5) Uani 1 1 d U . .
H34 H 0.5298 0.2250 0.0791 0.078 Uiso 1 1 calc R . .
C35 C 0.5297(3) 0.2483(4) 0.1961(8) 0.054(4) Uani 1 1 d . . .
C36 C 0.5122(4) 0.2182(4) 0.2427(10) 0.059(4) Uani 1 1 d U . .
C37 C 0.4929(5) 0.1886(6) 0.2076(14) 0.107(6) Uani 1 1 d U . .
H37 H 0.4895 0.1862 0.1522 0.107 Uiso 1 1 calc R . .
C38 C 0.4788(5) 0.1624(7) 0.2645(15) 0.113(7) Uani 1 1 d U . .
H38 H 0.4656 0.1422 0.2427 0.113 Uiso 1 1 calc R . .
C39 C 0.4815(4) 0.1625(6) 0.3418(14) 0.098(6) Uani 1 1 d U . .
H39 H 0.4737 0.1431 0.3755 0.098 Uiso 1 1 calc R . .
C40 C 0.4987(4) 0.1982(5) 0.3690(13) 0.087(5) Uani 1 1 d U . .
H40 H 0.4983 0.2031 0.4240 0.087 Uiso 1 1 calc R . .
C41 C 0.6085(3) 0.3776(4) 0.5111(7) 0.041(3) Uani 1 1 d . . .
H41 H 0.5936 0.3712 0.5555 0.041 Uiso 1 1 calc R . .
C42 C 0.6471(3) 0.3802(4) 0.5219(8) 0.050(3) Uani 1 1 d . . .
H42 H 0.6587 0.3751 0.5712 0.050 Uiso 1 1 calc R . .
C43 C 0.6681(3) 0.3909(4) 0.4545(8) 0.053(4) Uani 1 1 d . . .
H43 H 0.6945 0.3943 0.4590 0.053 Uiso 1 1 calc R . .
C44 C 0.6506(3) 0.3966(4) 0.3815(8) 0.051(4) Uani 1 1 d . . .
H44 H 0.6652 0.4032 0.3367 0.051 Uiso 1 1 calc R . .
C45 C 0.6116(3) 0.3927(3) 0.3744(7) 0.039(3) Uani 1 1 d . . .
C46 C 0.5899(3) 0.3984(4) 0.3017(7) 0.043(3) Uani 1 1 d . . .
C47 C 0.6060(3) 0.4085(4) 0.2267(7) 0.046(3) Uani 1 1 d . . .
H47 H 0.6323 0.4130 0.2230 0.046 Uiso 1 1 calc R . .
C48 C 0.5841(4) 0.4117(4) 0.1610(7) 0.054(4) Uani 1 1 d . . .
H48 H 0.5951 0.4166 0.1110 0.054 Uiso 1 1 calc R . .
C49 C 0.5444(4) 0.4076(4) 0.1681(7) 0.055(4) Uani 1 1 d . . .
H49 H 0.5285 0.4113 0.1237 0.055 Uiso 1 1 calc R . .
C50 C 0.5293(4) 0.3980(4) 0.2416(7) 0.055(4) Uani 1 1 d . . .
H50 H 0.5030 0.3942 0.2461 0.055 Uiso 1 1 calc R . .
C51 C 0.3919(4) 0.3860(4) 0.4489(10) 0.060(4) Uani 1 1 d . . .
H51 H 0.3976 0.3742 0.4974 0.060 Uiso 1 1 calc R . .
C52 C 0.3667(4) 0.4175(5) 0.4504(11) 0.081(5) Uani 1 1 d U . .
H52 H 0.3552 0.4253 0.4981 0.081 Uiso 1 1 calc R . .
C53 C 0.3604(5) 0.4347(5) 0.3828(13) 0.091(5) Uani 1 1 d U . .
H53 H 0.3437 0.4550 0.3816 0.091 Uiso 1 1 calc R . .
C54 C 0.3786(4) 0.4232(5) 0.3113(11) 0.078(5) Uani 1 1 d U . .
H54 H 0.3753 0.4368 0.2640 0.078 Uiso 1 1 calc R . .
C55 C 0.4022(4) 0.3905(4) 0.3113(9) 0.055(4) Uani 1 1 d . . .
C56 C 0.4198(3) 0.3718(5) 0.2397(8) 0.061(5) Uani 1 1 d . . .
C57 C 0.4168(4) 0.3883(5) 0.1633(9) 0.075(5) Uani 1 1 d U . .
H57 H 0.4051 0.4114 0.1558 0.075 Uiso 1 1 calc R . .
C58 C 0.4319(5) 0.3688(7) 0.1015(13) 0.108(7) Uani 1 1 d U . .
H58 H 0.4315 0.3791 0.0500 0.108 Uiso 1 1 calc R . .
C59 C 0.4473(5) 0.3354(6) 0.1130(10) 0.088(5) Uani 1 1 d U . .
H59 H 0.4557 0.3216 0.0686 0.088 Uiso 1 1 calc R . .
C60 C 0.4513(3) 0.3204(5) 0.1900(7) 0.064(5) Uani 1 1 d . . .
H60 H 0.4631 0.2973 0.1977 0.064 Uiso 1 1 calc R . .
C61 C 0.3660(3) 0.2085(4) 0.2953(7) 0.045(3) Uani 1 1 d . . .
H61 H 0.3655 0.1970 0.3455 0.045 Uiso 1 1 calc R . .
C62 C 0.3760(5) 0.1876(4) 0.2311(9) 0.084(5) Uani 1 1 d . . .
H62 H 0.3812 0.1623 0.2363 0.084 Uiso 1 1 calc R . .
C63 C 0.3780(5) 0.2054(5) 0.1571(10) 0.078(5) Uani 1 1 d U . .
H63 H 0.3857 0.1922 0.1115 0.078 Uiso 1 1 calc R . .
C64 C 0.3686(5) 0.2437(4) 0.1507(7) 0.067(4) Uani 1 1 d . . .
H64 H 0.3700 0.2560 0.1015 0.067 Uiso 1 1 calc R . .
C65 C 0.3571(3) 0.2623(3) 0.2200(6) 0.035(3) Uani 1 1 d . . .
C66 C 0.3433(3) 0.3000(3) 0.2176(6) 0.030(3) Uani 1 1 d . . .
C67 C 0.3390(3) 0.3214(4) 0.1480(7) 0.044(3) Uani 1 1 d . . .
H67 H 0.3466 0.3121 0.0981 0.044 Uiso 1 1 calc R . .
C68 C 0.3231(4) 0.3568(5) 0.1545(9) 0.061(4) Uani 1 1 d . . .
H68 H 0.3196 0.3710 0.1081 0.061 Uiso 1 1 calc R . .
C69 C 0.3127(3) 0.3711(4) 0.2260(8) 0.049(3) Uani 1 1 d . . .
H69 H 0.3016 0.3947 0.2298 0.049 Uiso 1 1 calc R . .
C70 C 0.3189(3) 0.3495(4) 0.2934(8) 0.048(3) Uani 1 1 d . . .
H70 H 0.3124 0.3594 0.3435 0.048 Uiso 1 1 calc R . .
Mn1 Mn 0.51352(9) 0.48243(12) 0.5033(2) 0.0416(9) Uani 0.50 1 d P . .
N13 N 0.4870(4) 0.4666(5) 0.6079(9) 0.097(5) Uani 1 1 d U . .
C71 C 0.4731(5) 0.4299(7) 0.6113(14) 0.110(7) Uani 1 1 d U . .
H71 H 0.4684 0.4180 0.5624 0.110 Uiso 1 1 calc R . .
C72 C 0.4660(5) 0.4098(7) 0.6810(16) 0.112(7) Uani 1 1 d U . .
H72 H 0.4570 0.3854 0.6766 0.112 Uiso 1 1 calc R . .
C73 C 0.4711(5) 0.4232(7) 0.7491(15) 0.109(7) Uani 1 1 d U . .
H73 H 0.4661 0.4092 0.7952 0.109 Uiso 1 1 calc R . .
C74 C 0.4846(4) 0.4603(5) 0.7550(11) 0.078(5) Uani 1 1 d U . .
H74 H 0.4881 0.4713 0.8054 0.078 Uiso 1 1 calc R . .
C75 C 0.4932(4) 0.4813(4) 0.6824(9) 0.060(4) Uani 1 1 d U . .
N14 N 0.4547(5) 0.4981(6) 0.4629(11) 0.036(5) Uani 0.50 1 d PU . .
C76 C 0.4283(7) 0.5016(7) 0.5135(15) 0.028(6) Uani 0.50 1 d PU . .
C77 C 0.3921(8) 0.5129(8) 0.4900(17) 0.057(7) Uani 0.50 1 d PU . .
C78 C 0.3836(6) 0.5166(7) 0.4038(16) 0.047(6) Uani 0.50 1 d PU . .
C79 C 0.4144(7) 0.5137(7) 0.3523(14) 0.045(6) Uani 0.50 1 d PU . .
C80 C 0.4491(6) 0.5025(6) 0.3647(16) 0.043(6) Uani 0.50 1 d PU . .
O1W O 0.5162(3) 0.4988(4) 0.3532(9) 0.037(4) Uani 0.50 1 d PU . .
O2W O 0.5749(6) 0.4796(7) 0.5260(12) 0.061(6) Uani 0.50 1 d PU . .
OW1 O 0.4844(7) 0.5007(8) 0.2202(17) 0.030(7) Uani 0.25 1 d PU . 1
OW1A O 0.4592(7) 0.4994(7) 0.2381(15) 0.020(6) Uani 0.25 1 d PU A 2
OW2 O 0.6467(5) 0.4854(6) 0.4743(12) 0.072(6) Uani 0.50 1 d PU . .

loop_
_atom_site_aniso_label
_atom_site_aniso_U_11
_atom_site_aniso_U_22
_atom_site_aniso_U_33
_atom_site_aniso_U_23
_atom_site_aniso_U_13
_atom_site_aniso_U_12
Mo1 0.0223(4) 0.0399(6) 0.0294(5) 0.0005(5) -0.0028(4) -0.0064(4)
Mo2 0.0329(5) 0.0488(7) 0.0383(6) 0.0034(5) 0.0105(4) 0.0105(5)
Mo3 0.0336(4) 0.0254(5) 0.0376(6) 0.0033(5) -0.0045(4) -0.0049(4)
Mo4 0.0708(7) 0.0310(6) 0.0468(6) 0.0065(6) 0.0163(6) 0.0215(6)
Mo5 0.0421(5) 0.0344(6) 0.0303(5) 0.0068(5) -0.0112(4) 0.0008(5)
Mo6 0.0742(7) 0.0432(7) 0.0269(5) -0.0108(5) -0.0026(5) 0.0206(6)
Mo7 0.0390(5) 0.0273(6) 0.0309(5) 0.0050(5) -0.0095(4) -0.0006(4)
Mo8 0.0412(5) 0.0314(6) 0.0461(6) 0.0026(5) 0.0100(5) 0.0133(5)
Mo9 0.0261(4) 0.0550(8) 0.0283(5) -0.0056(5) 0.0031(4) 0.0005(5)
Mo10 0.0539(6) 0.0307(6) 0.0366(6) 0.0090(5) -0.0126(5) -0.0121(5)
Mo11 0.0248(4) 0.0486(8) 0.0593(7) -0.0018(6) -0.0056(5) -0.0076(5)
Mo12 0.0642(7) 0.0338(7) 0.0394(6) 0.0074(5) -0.0265(5) -0.0143(5)
Mo13 0.0271(4) 0.0410(6) 0.0174(4) 0.0001(5) -0.0014(4) 0.0010(4)
Mo14 0.0255(4) 0.0386(6) 0.0188(4) -0.0010(4) -0.0006(4) -0.0025(4)
Mo15 0.0207(4) 0.0379(6) 0.0302(5) -0.0027(5) 0.0026(4) -0.0018(4)
Mo16 0.0279(4) 0.0307(6) 0.0301(5) -0.0009(5) 0.0036(4) -0.0063(4)
Mo17 0.0212(4) 0.0306(6) 0.0256(5) 0.0048(4) -0.0008(4) -0.0012(4)
Mo18 0.0223(4) 0.0451(7) 0.0219(5) 0.0027(4) 0.0017(4) 0.0004(4)
P1 0.0265(11) 0.0213(15) 0.0236(13) 0.0003(12) -0.0030(11) 0.0026(10)
O1 0.022(3) 0.017(3) 0.030(3) 0.000(3) 0.002(3) -0.001(3)
O2 0.040(4) 0.029(4) 0.016(4) 0.000(3) -0.003(3) 0.010(3)
O3 0.022(3) 0.028(5) 0.019(4) -0.002(3) 0.003(3) 0.000(3)
O4 0.028(3) 0.026(4) 0.026(4) 0.000(3) -0.007(3) -0.002(3)
O5 0.028(3) 0.039(5) 0.030(4) -0.014(4) 0.006(3) -0.004(3)
O6 0.025(3) 0.049(6) 0.035(4) 0.013(4) 0.002(3) 0.006(4)
O7 0.024(4) 0.058(6) 0.047(5) 0.016(4) -0.009(3) 0.001(4)
O8 0.033(4) 0.058(6) 0.043(5) 0.010(4) -0.006(4) -0.018(4)
O9 0.036(4) 0.031(5) 0.024(4) -0.002(3) -0.004(3) -0.009(3)
O10 0.039(4) 0.031(5) 0.021(4) 0.006(3) 0.003(3) 0.009(3)
O11 0.049(4) 0.048(5) 0.039(5) 0.003(4) 0.011(4) 0.026(4)
O12 0.055(5) 0.046(5) 0.038(5) 0.016(4) 0.011(4) 0.021(4)
O13 0.032(4) 0.078(7) 0.072(7) 0.027(6) 0.011(4) 0.009(4)
O14 0.046(4) 0.022(4) 0.046(5) -0.003(4) -0.005(4) -0.019(4)
O15 0.030(3) 0.024(4) 0.037(4) 0.004(4) 0.006(3) 0.007(3)
O16 0.035(3) 0.024(4) 0.046(5) 0.001(4) 0.011(4) 0.003(3)
O17 0.026(4) 0.070(7) 0.075(6) 0.014(5) -0.002(4) -0.009(4)
O18 0.046(4) 0.049(6) 0.034(5) -0.003(4) -0.005(4) 0.009(4)
O19 0.067(5) 0.032(5) 0.047(5) -0.006(4) 0.010(4) 0.017(4)
O20 0.096(6) 0.029(5) 0.074(7) 0.005(5) 0.010(6) 0.034(5)
O21 0.056(4) 0.027(5) 0.042(5) 0.003(4) -0.008(4) -0.001(4)
O22 0.044(4) 0.037(5) 0.036(4) 0.005(4) -0.005(4) -0.005(4)
O23 0.035(4) 0.048(6) 0.021(4) 0.008(4) 0.004(3) 0.002(4)
O24 0.058(5) 0.043(6) 0.037(5) 0.024(4) -0.015(4) -0.007(4)
O25 0.044(4) 0.030(5) 0.026(4) -0.005(4) 0.004(3) 0.002(3)
O26 0.064(5) 0.026(5) 0.036(4) 0.007(4) -0.022(4) 0.004(4)
O27 0.072(5) 0.060(6) 0.049(5) 0.006(5) -0.037(4) -0.030(5)
O28 0.128(8) 0.060(7) 0.033(5) -0.021(5) -0.004(5) 0.035(7)
O29 0.040(4) 0.032(5) 0.039(5) 0.002(4) -0.015(3) -0.005(4)
O30 0.049(5) 0.048(6) 0.039(5) 0.011(4) -0.013(4) -0.008(4)
O31 0.027(3) 0.028(5) 0.045(5) 0.002(4) -0.007(3) 0.007(3)
O32 0.032(3) 0.039(5) 0.029(4) 0.002(4) 0.002(3) 0.004(3)
O33 0.037(4) 0.033(5) 0.031(4) -0.002(4) 0.003(3) 0.001(4)
O34 0.052(5) 0.050(6) 0.071(6) -0.001(5) 0.017(4) 0.030(5)
O35 0.039(4) 0.074(7) 0.028(4) -0.003(4) 0.005(3) -0.009(4)
O36 0.030(4) 0.044(5) 0.037(4) 0.008(4) -0.002(3) 0.003(3)
O37 0.064(5) 0.022(4) 0.041(5) 0.007(4) -0.020(4) -0.009(4)
O38 0.043(4) 0.047(6) 0.045(5) 0.002(4) 0.001(4) -0.022(4)
O39 0.087(6) 0.037(6) 0.042(5) 0.018(4) -0.019(5) -0.018(5)
O40 0.039(4) 0.050(6) 0.043(5) -0.001(4) -0.016(4) -0.006(4)
O41 0.048(5) 0.068(7) 0.025(4) 0.005(4) -0.014(4) -0.004(4)
O42 0.048(4) 0.055(6) 0.036(5) 0.009(4) 0.004(4) -0.001(4)
O43 0.029(3) 0.061(6) 0.023(4) 0.004(4) -0.009(3) 0.002(3)
O44 0.040(4) 0.054(6) 0.029(4) 0.004(4) 0.007(3) -0.016(4)
O45 0.047(4) 0.065(7) 0.044(5) -0.010(5) 0.002(4) -0.008(4)
O46 0.018(3) 0.067(6) 0.035(4) -0.006(4) -0.006(3) 0.006(3)
O47 0.022(3) 0.036(5) 0.027(4) -0.005(4) -0.003(3) -0.010(3)
O48 0.025(3) 0.037(5) 0.042(5) -0.008(4) 0.007(3) -0.004(3)
O49 0.044(4) 0.073(7) 0.044(5) 0.003(5) 0.017(4) -0.007(5)
O50 0.036(4) 0.043(5) 0.040(5) 0.005(4) 0.002(3) -0.015(4)
O51 0.050(4) 0.038(5) 0.055(5) -0.009(4) 0.003(4) -0.011(4)
O52 0.027(3) 0.044(5) 0.038(4) 0.007(4) -0.005(3) -0.001(3)
O53 0.049(4) 0.043(6) 0.027(4) 0.003(4) -0.005(3) 0.000(4)
O54 0.022(3) 0.047(5) 0.031(4) 0.000(4) -0.003(3) 0.003(3)
O55 0.021(3) 0.055(6) 0.032(4) 0.011(4) 0.001(3) -0.003(3)
O56 0.041(4) 0.065(6) 0.033(5) 0.026(4) -0.002(3) 0.000(4)
O57 0.047(5) 0.076(7) 0.033(5) -0.013(5) 0.002(4) -0.001(5)
N1 0.026(4) 0.037(6) 0.030(5) 0.002(5) 0.007(4) 0.000(4)
N2 0.027(4) 0.038(6) 0.022(5) -0.006(4) 0.000(4) -0.011(4)
N3 0.046(5) 0.033(6) 0.012(4) 0.003(4) -0.006(4) -0.010(5)
N4 0.015(4) 0.027(6) 0.029(5) 0.002(4) 0.000(3) -0.002(4)
N5 0.034(5) 0.039(6) 0.037(5) -0.012(5) -0.006(4) 0.010(4)
N6 0.020(4) 0.051(8) 0.086(9) -0.006(7) 0.015(5) -0.006(5)
N7 0.033(4) 0.038(6) 0.035(5) -0.010(5) -0.001(4) -0.017(4)
N8 0.037(5) 0.057(8) 0.031(5) 0.021(5) 0.000(4) -0.012(5)
N9 0.042(5) 0.028(6) 0.043(6) 0.004(5) -0.012(5) -0.002(4)
N10 0.032(5) 0.070(8) 0.027(5) 0.022(6) -0.009(4) -0.013(5)
N11 0.030(4) 0.036(6) 0.024(5) 0.000(4) -0.002(4) -0.002(4)
N12 0.028(4) 0.030(6) 0.025(5) 0.006(4) -0.001(4) 0.001(4)
C11 0.036(6) 0.034(7) 0.043(7) -0.006(6) 0.003(5) -0.017(6)
C12 0.047(6) 0.027(7) 0.055(8) 0.001(6) -0.007(6) -0.010(6)
C13 0.048(7) 0.058(10) 0.038(7) 0.014(7) -0.014(6) -0.012(7)
C14 0.050(6) 0.033(7) 0.016(5) 0.001(5) 0.002(5) -0.006(6)
C15 0.024(5) 0.042(7) 0.025(6) -0.005(5) 0.000(4) -0.009(5)
C16 0.026(5) 0.032(7) 0.027(6) -0.010(5) 0.001(4) -0.010(5)
C17 0.046(7) 0.061(10) 0.023(6) -0.015(6) -0.004(5) 0.003(6)
C18 0.055(7) 0.067(11) 0.026(7) -0.011(7) 0.000(6) 0.010(7)
C19 0.048(7) 0.049(9) 0.053(8) -0.008(8) -0.004(6) -0.002(6)
C20 0.034(6) 0.038(8) 0.047(7) -0.007(7) -0.002(5) -0.008(5)
C21 0.065(8) 0.050(9) 0.033(7) -0.001(7) -0.007(6) 0.008(7)
C22 0.106(11) 0.029(8) 0.059(10) -0.018(8) -0.020(8) -0.005(8)
C23 0.104(12) 0.062(12) 0.062(11) -0.042(10) 0.002(9) -0.015(10)
C24 0.087(10) 0.068(12) 0.029(7) -0.013(7) 0.006(7) -0.007(9)
C25 0.029(5) 0.046(8) 0.025(6) 0.007(5) 0.001(4) 0.010(5)
C26 0.020(5) 0.043(7) 0.016(5) -0.001(5) -0.007(4) 0.009(5)
C27 0.050(7) 0.057(10) 0.035(7) 0.004(7) 0.003(5) -0.002(7)
C28 0.063(8) 0.060(11) 0.035(8) 0.030(7) 0.007(6) 0.001(7)
C29 0.046(7) 0.041(9) 0.073(10) 0.016(8) 0.013(7) 0.003(6)
C30 0.047(7) 0.044(9) 0.036(7) 0.005(6) 0.002(5) -0.002(6)
C31 0.064(8) 0.078(12) 0.028(7) 0.007(7) 0.005(6) 0.020(8)
C32 0.084(11) 0.089(14) 0.056(10) -0.003(10) 0.008(8) 0.046(10)
C33 0.086(8) 0.102(10) 0.076(8) 0.000(8) -0.011(7) 0.044(8)
C34 0.070(7) 0.087(9) 0.077(8) -0.033(7) -0.024(7) 0.022(7)
C35 0.030(6) 0.073(11) 0.058(9) -0.036(8) -0.007(6) 0.016(6)
C36 0.043(6) 0.058(7) 0.075(8) -0.033(7) -0.017(6) 0.010(6)
C37 0.100(9) 0.100(10) 0.121(10) -0.023(9) -0.016(8) 0.008(8)
C38 0.094(9) 0.112(11) 0.132(11) -0.015(9) -0.023(8) 0.003(8)
C39 0.079(8) 0.083(9) 0.130(10) 0.005(8) 0.029(8) -0.009(7)
C40 0.071(7) 0.083(9) 0.107(9) -0.020(8) 0.011(7) 0.009(7)
C41 0.042(6) 0.058(9) 0.024(6) 0.000(6) 0.004(5) -0.011(6)
C42 0.044(6) 0.059(10) 0.047(8) -0.002(7) -0.005(6) -0.014(7)
C43 0.026(6) 0.070(10) 0.062(9) -0.020(8) -0.010(6) -0.015(6)
C44 0.027(5) 0.087(12) 0.041(7) -0.012(8) 0.013(6) -0.013(6)
C45 0.039(6) 0.038(8) 0.040(7) -0.003(6) 0.005(5) -0.004(5)
C46 0.048(7) 0.050(9) 0.032(7) -0.006(6) 0.009(5) -0.005(6)
C47 0.049(7) 0.049(9) 0.041(8) -0.004(6) 0.004(6) -0.001(6)
C48 0.069(9) 0.061(10) 0.033(7) 0.014(7) 0.022(6) 0.013(7)
C49 0.080(9) 0.051(10) 0.034(7) 0.014(7) -0.003(7) -0.009(8)
C50 0.062(8) 0.069(11) 0.034(7) 0.023(7) -0.008(6) -0.026(7)
C51 0.057(8) 0.042(9) 0.081(11) -0.005(8) -0.023(8) 0.007(7)
C52 0.087(8) 0.072(9) 0.083(8) -0.022(7) -0.024(7) 0.022(7)
C53 0.106(9) 0.067(9) 0.102(9) -0.014(8) -0.020(8) 0.016(7)
C54 0.082(8) 0.063(8) 0.087(8) 0.021(7) -0.032(7) -0.004(7)
C55 0.051(7) 0.045(9) 0.070(10) 0.017(8) -0.034(7) -0.019(7)
C56 0.046(7) 0.084(12) 0.052(9) 0.045(9) -0.022(7) -0.039(8)
C57 0.073(7) 0.081(9) 0.071(8) 0.028(7) -0.018(7) -0.002(7)
C58 0.112(10) 0.125(11) 0.087(9) 0.012(8) 0.001(8) 0.004(8)
C59 0.087(8) 0.108(10) 0.069(8) -0.009(8) 0.018(7) 0.004(8)
C60 0.051(7) 0.116(15) 0.026(7) -0.009(8) 0.005(6) 0.005(8)
C61 0.070(8) 0.045(9) 0.022(6) 0.009(6) -0.010(6) -0.005(7)
C62 0.167(16) 0.033(9) 0.051(10) -0.004(7) 0.004(10) 0.027(10)
C63 0.103(8) 0.071(9) 0.061(8) -0.011(7) 0.005(7) 0.016(7)
C64 0.131(13) 0.052(10) 0.017(6) 0.005(6) 0.002(7) 0.016(10)
C65 0.052(6) 0.036(7) 0.017(5) 0.010(5) -0.001(5) -0.006(6)
C66 0.034(5) 0.029(7) 0.029(6) 0.002(5) 0.001(5) -0.006(5)
C67 0.052(7) 0.051(9) 0.028(6) 0.006(6) -0.011(5) -0.001(7)
C68 0.055(8) 0.071(12) 0.056(9) 0.033(8) -0.021(7) 0.003(8)
C69 0.045(7) 0.048(9) 0.055(9) -0.002(7) 0.002(6) 0.004(6)
C70 0.040(6) 0.046(9) 0.058(9) -0.003(7) 0.008(6) 0.003(6)
Mn1 0.042(2) 0.048(3) 0.034(2) -0.0079(19) 0.0027(16) -0.0065(17)
N13 0.088(7) 0.113(9) 0.090(8) -0.019(7) 0.033(6) -0.011(7)
C71 0.090(9) 0.120(11) 0.121(10) -0.036(9) 0.027(8) 0.024(8)
C72 0.077(8) 0.114(11) 0.144(11) 0.001(9) 0.013(8) 0.015(8)
C73 0.080(8) 0.117(11) 0.132(11) 0.012(9) 0.007(8) 0.027(8)
C74 0.050(6) 0.100(9) 0.083(8) 0.000(8) 0.011(6) 0.026(7)
C75 0.060(6) 0.064(8) 0.054(7) 0.011(6) 0.010(6) 0.022(6)
N14 0.035(7) 0.036(9) 0.036(8) -0.003(7) -0.012(7) -0.009(7)
C76 0.031(7) 0.026(7) 0.027(7) -0.001(4) 0.002(4) 0.002(4)
C77 0.064(10) 0.049(11) 0.057(11) -0.009(9) 0.010(9) -0.003(9)
C78 0.048(9) 0.041(10) 0.053(10) 0.001(8) -0.002(8) -0.002(8)
C79 0.052(9) 0.037(10) 0.044(10) 0.002(8) -0.005(8) -0.012(8)
C80 0.036(8) 0.018(9) 0.075(11) 0.006(8) -0.001(8) -0.006(7)
O1W 0.039(5) 0.023(5) 0.049(6) 0.000(4) 0.001(4) 0.000(4)
O2W 0.055(8) 0.073(10) 0.055(9) -0.010(8) -0.018(7) 0.002(8)
OW1 0.031(8) 0.023(8) 0.037(8) 0.006(5) -0.008(5) 0.001(5)
OW1A 0.030(7) 0.011(7) 0.018(7) -0.003(5) 0.000(5) 0.003(5)
OW2 0.068(8) 0.072(10) 0.076(9) 0.001(8) 0.007(7) 0.005(8)

loop_
_atom_type_symbol
_atom_type_description
_atom_type_scat_dispersion_real
_atom_type_scat_dispersion_imag
_atom_type_scat_source
C C 0.0033 0.0016 'International Tables Vol C Tables 4.2.6.8 and 6.1.1.4'
H H 0.0000 0.0000 'International Tables Vol C Tables 4.2.6.8 and 6.1.1.4'
N N 0.0061 0.0033 'International Tables Vol C Tables 4.2.6.8 and 6.1.1.4'
O O 0.0106 0.0060 'International Tables Vol C Tables 4.2.6.8 and 6.1.1.4'
P P 0.1023 0.0942 'International Tables Vol C Tables 4.2.6.8 and 6.1.1.4'
Mo Mo -1.6832 0.6857 'International Tables Vol C Tables 4.2.6.8 and 6.1.1.4'
Mn Mn 0.3368 0.7283 'International Tables Vol C Tables 4.2.6.8 and 6.1.1.4'

loop_
_geom_angle_atom_site_label_1
_geom_angle_atom_site_label_2
_geom_angle_atom_site_label_3
_geom_angle
_geom_angle_site_symmetry_1
_geom_angle_site_symmetry_3
O8 Mo1 O9 102.7(4) . .
O8 Mo1 O5 100.7(3) . .
O9 Mo1 O5 92.5(3) . .
O8 Mo1 O6 102.9(3) . .
O9 Mo1 O6 86.1(3) . .
O5 Mo1 O6 156.1(3) . .
O8 Mo1 O7 100.5(4) . .
O9 Mo1 O7 156.5(3) . .
O5 Mo1 O7 86.7(3) . .
O6 Mo1 O7 85.3(3) . .
O8 Mo1 O3 170.5(3) . .
O9 Mo1 O3 85.3(3) . .
O5 Mo1 O3 73.5(3) . .
O6 Mo1 O3 82.6(3) . .
O7 Mo1 O3 71.9(3) . .
O13 Mo2 O11 103.5(4) . .
O13 Mo2 O6 102.5(4) . .
O11 Mo2 O6 91.5(3) . .
O13 Mo2 O10 100.3(4) . .
O11 Mo2 O10 156.1(3) . .
O6 Mo2 O10 85.0(3) . .
O13 Mo2 O12 100.6(4) . .
O11 Mo2 O12 87.9(3) . .
O6 Mo2 O12 156.4(3) . .
O10 Mo2 O12 86.1(3) . .
O13 Mo2 O2 172.0(4) . .
O11 Mo2 O2 73.7(3) . .
O6 Mo2 O2 85.2(3) . .
O10 Mo2 O2 82.4(3) . .
O12 Mo2 O2 72.0(3) . .
O14 Mo3 O10 102.2(3) . .
O14 Mo3 O15 101.5(3) . .
O10 Mo3 O15 92.8(3) . .
O14 Mo3 O16 101.0(3) . .
O10 Mo3 O16 156.3(3) . .
O15 Mo3 O16 87.5(3) . .
O14 Mo3 O9 101.8(3) . .
O10 Mo3 O9 84.8(3) . .
O15 Mo3 O9 156.5(3) . .
O16 Mo3 O9 85.6(3) . .
O14 Mo3 O1 172.2(3) . .
O10 Mo3 O1 84.7(3) . .
O15 Mo3 O1 74.3(3) . .
O16 Mo3 O1 72.5(3) . .
O9 Mo3 O1 82.2(3) . .
O20 Mo4 O19 102.3(4) . .
O20 Mo4 O21 104.4(4) . .
O19 Mo4 O21 95.3(3) . .
O20 Mo4 O11 98.9(4) . .
O19 Mo4 O11 89.3(4) . .
O21 Mo4 O11 154.6(3) . .
O20 Mo4 O18 100.1(4) . .
O19 Mo4 O18 157.3(3) . .
O21 Mo4 O18 82.8(3) . .
O11 Mo4 O18 83.5(3) . .
O20 Mo4 O2 170.3(4) . .
O19 Mo4 O2 74.6(3) . .
O21 Mo4 O2 85.1(3) . .
O11 Mo4 O2 72.0(3) . .
O18 Mo4 O2 82.7(3) . .
O24 Mo5 O18 103.2(4) . .
O24 Mo5 O7 102.4(3) . .
O18 Mo5 O7 95.7(4) . .
O24 Mo5 O22 100.8(4) . .
O18 Mo5 O22 86.5(3) . .
O7 Mo5 O22 155.4(3) . .
O24 Mo5 O23 99.3(4) . .
O18 Mo5 O23 156.8(3) . .
O7 Mo5 O23 85.3(3) . .
O22 Mo5 O23 83.4(3) . .
O24 Mo5 O3 170.0(3) . .
O18 Mo5 O3 86.3(3) . .
O7 Mo5 O3 73.2(3) . .
O22 Mo5 O3 82.6(3) . .
O23 Mo5 O3 71.6(2) . .
O28 Mo6 O25 103.5(4) . .
O28 Mo6 O12 100.8(4) . .
O25 Mo6 O12 93.9(3) . .
O28 Mo6 O26 102.9(4) . .
O25 Mo6 O26 88.0(3) . .
O12 Mo6 O26 155.1(3) . .
O28 Mo6 O19 98.8(4) . .
O25 Mo6 O19 157.5(3) . .
O12 Mo6 O19 84.9(3) . .
O26 Mo6 O19 84.0(3) . .
O28 Mo6 O2 169.6(4) . .
O25 Mo6 O2 85.7(3) . .
O12 Mo6 O2 73.3(3) . .
O26 Mo6 O2 82.0(3) . .
O19 Mo6 O2 72.4(3) . .
O30 Mo7 O31 103.1(4) . .
O30 Mo7 O29 105.3(3) . .
O31 Mo7 O29 95.0(3) . .
O30 Mo7 O25 100.1(4) . .
O31 Mo7 O25 156.2(3) . .
O29 Mo7 O25 83.9(3) . .
O30 Mo7 O15 98.5(3) . .
O31 Mo7 O15 87.5(3) . .
O29 Mo7 O15 154.9(3) . .
O25 Mo7 O15 83.9(3) . .
O30 Mo7 O1 170.6(3) . .
O31 Mo7 O1 74.1(3) . .
O29 Mo7 O1 84.1(3) . .
O25 Mo7 O1 82.1(2) . .
O15 Mo7 O1 72.5(2) . .
O34 Mo8 O33 103.0(4) . .
O34 Mo8 O16 102.5(4) . .
O33 Mo8 O16 94.1(3) . .
O34 Mo8 O32 100.9(4) . .
O33 Mo8 O32 85.7(3) . .
O16 Mo8 O32 156.0(3) . .
O34 Mo8 O31 99.6(4) . .
O33 Mo8 O31 156.8(3) . .
O16 Mo8 O31 86.1(3) . .
O32 Mo8 O31 84.9(3) . .
O34 Mo8 O1 171.4(4) . .
O33 Mo8 O1 85.1(3) . .
O16 Mo8 O1 73.8(3) . .
O32 Mo8 O1 82.3(2) . .
O31 Mo8 O1 72.7(3) . .
O35 Mo9 O23 102.0(4) . .
O35 Mo9 O36 103.8(3) . .
O23 Mo9 O36 93.0(3) . .
O35 Mo9 O5 98.6(3) . .
O23 Mo9 O5 87.9(3) . .
O36 Mo9 O5 156.9(3) . .
O35 Mo9 O33 101.0(4) . .
O23 Mo9 O33 156.7(3) . .
O36 Mo9 O33 84.9(3) . .
O5 Mo9 O33 85.3(3) . .
O35 Mo9 O3 169.8(3) . .
O23 Mo9 O3 73.7(3) . .
O36 Mo9 O3 85.8(3) . .
O5 Mo9 O3 72.3(2) . .
O33 Mo9 O3 83.1(3) . .
O39 Mo10 O22 103.4(4) . .
O39 Mo10 O38 101.8(4) . .
O22 Mo10 O38 92.7(3) . .
O39 Mo10 O37 100.2(4) . .
O22 Mo10 O37 155.9(3) . .
O38 Mo10 O37 87.1(3) . .
O39 Mo10 O21 101.7(4) . .
O22 Mo10 O21 85.6(3) . .
O38 Mo10 O21 156.1(3) . .
O37 Mo10 O21 84.9(3) . .
O39 Mo10 O4 171.2(3) . .
O22 Mo10 O4 84.5(3) . .
O38 Mo10 O4 73.6(3) . .
O37 Mo10 O4 72.3(3) . .
O21 Mo10 O4 82.5(3) . .
O17 Mo11 O32 102.2(4) . .
O17 Mo11 O40 101.1(4) . .
O32 Mo11 O40 92.9(3) . .
O17 Mo11 O36 102.4(4) . .
O32 Mo11 O36 86.3(3) . .
O40 Mo11 O36 156.1(3) . .
O17 Mo11 O38 101.5(4) . .
O32 Mo11 O38 156.0(3) . .
O40 Mo11 O38 85.7(3) . .
O36 Mo11 O38 85.4(3) . .
O17 Mo11 O4 171.6(4) . .
O32 Mo11 O4 84.6(3) . .
O40 Mo11 O4 73.5(3) . .
O36 Mo11 O4 82.7(3) . .
O38 Mo11 O4 72.0(3) . .
O27 Mo12 O26 103.1(4) . .
O27 Mo12 O37 101.8(4) . .
O26 Mo12 O37 92.2(3) . .
O27 Mo12 O29 103.2(4) . .
O26 Mo12 O29 84.0(3) . .
O37 Mo12 O29 154.9(3) . .
O27 Mo12 O40 100.7(4) . .
O26 Mo12 O40 155.8(3) . .
O37 Mo12 O40 87.0(4) . .
O29 Mo12 O40 86.5(3) . .
O27 Mo12 O4 171.2(4) . .
O26 Mo12 O4 84.3(3) . .
O37 Mo12 O4 72.9(3) . .
O29 Mo12 O4 82.0(3) . .
O40 Mo12 O4 72.3(3) . .
O42 Mo13 O41 105.4(4) . .
O42 Mo13 O43 98.9(3) . .
O41 Mo13 O43 98.2(3) . .
O42 Mo13 O55 96.7(3) . 3
O41 Mo13 O55 96.4(3) . 3
O43 Mo13 O55 154.9(3) . 3
O42 Mo13 N2 91.8(4) . .
O41 Mo13 N2 162.8(4) . .
O43 Mo13 N2 79.4(3) . .
O55 Mo13 N2 80.6(3) 3 .
O42 Mo13 N1 161.4(4) . .
O41 Mo13 N1 93.0(4) . .
O43 Mo13 N1 80.9(3) . .
O55 Mo13 N1 78.0(3) 3 .
N2 Mo13 N1 69.8(3) . .
O45 Mo14 O44 106.2(4) . .
O45 Mo14 O43 102.2(4) . .
O44 Mo14 O43 101.4(3) . .
O45 Mo14 O46 91.9(3) . .
O44 Mo14 O46 91.7(3) . .
O43 Mo14 O46 157.0(3) . .
O45 Mo14 N3 158.5(4) . .
O44 Mo14 N3 92.4(3) . .
O43 Mo14 N3 84.1(3) . .
O46 Mo14 N3 76.5(3) . .
O45 Mo14 N4 90.8(4) . .
O44 Mo14 N4 159.2(3) . .
O43 Mo14 N4 86.1(3) . .
O46 Mo14 N4 75.5(3) . .
N3 Mo14 N4 68.9(3) . .
O49 Mo15 O47 106.3(4) . .
O49 Mo15 O46 103.4(4) . .
O47 Mo15 O46 102.7(3) . .
O49 Mo15 O48 90.7(3) . .
O47 Mo15 O48 88.2(3) . .
O46 Mo15 O48 158.7(3) . .
O49 Mo15 N6 93.1(5) . .
O47 Mo15 N6 154.8(4) . .
O46 Mo15 N6 87.8(3) . .
O48 Mo15 N6 75.4(3) . .
O49 Mo15 N5 160.4(4) . .
O47 Mo15 N5 90.5(3) . .
O46 Mo15 N5 82.0(3) . .
O48 Mo15 N5 79.6(3) . .
N6 Mo15 N5 68.1(4) . .
O50 Mo16 O51 105.8(4) . .
O50 Mo16 O52 106.6(3) . .
O51 Mo16 O52 103.0(4) . .
O50 Mo16 O47 87.6(3) . .
O51 Mo16 O47 161.8(3) . .
O52 Mo16 O47 84.4(3) . .
O50 Mo16 N7 89.8(3) . .
O51 Mo16 N7 91.8(3) . .
O52 Mo16 N7 153.7(3) . .
O47 Mo16 N7 75.6(3) . .
O50 Mo16 N8 156.9(3) . .
O51 Mo16 N8 87.0(4) . .
O52 Mo16 N8 88.6(3) . .
O47 Mo16 N8 76.5(3) . .
N7 Mo16 N8 70.3(3) . .
O53 Mo17 O48 108.0(4) . .
O53 Mo17 O54 102.4(3) . .
O48 Mo17 O54 104.0(3) . .
O53 Mo17 O52 91.1(3) . .
O48 Mo17 O52 89.3(3) . .
O54 Mo17 O52 156.9(3) . .
O53 Mo17 N9 91.4(4) . .
O48 Mo17 N9 155.0(4) . .
O54 Mo17 N9 86.4(3) . .
O52 Mo17 N9 74.5(3) . .
O53 Mo17 N10 160.5(4) . .
O48 Mo17 N10 88.4(4) . .
O54 Mo17 N10 83.1(3) . .
O52 Mo17 N10 78.3(3) . .
N9 Mo17 N10 70.1(4) . .
O56 Mo18 O57 106.0(4) . .
O56 Mo18 O55 103.0(4) . .
O57 Mo18 O55 101.7(4) . .
O56 Mo18 O54 90.2(3) . .
O57 Mo18 O54 92.5(3) . .
O55 Mo18 O54 156.9(3) . .
O56 Mo18 N11 92.6(4) . .
O57 Mo18 N11 157.3(4) . .
O55 Mo18 N11 86.3(3) . .
O54 Mo18 N11 74.1(3) . .
O56 Mo18 N12 159.0(3) . .
O57 Mo18 N12 90.4(4) . .
O55 Mo18 N12 86.0(3) . .
O54 Mo18 N12 75.7(3) . .
N11 Mo18 N12 68.8(3) . .
O4 P1 O2 110.0(4) . .
O4 P1 O1 110.2(3) . .
O2 P1 O1 109.8(4) . .
O4 P1 O3 108.8(4) . .
O2 P1 O3 108.9(4) . .
O1 P1 O3 109.1(4) . .
P1 O1 Mo8 126.4(4) . .
P1 O1 Mo3 126.5(3) . .
Mo8 O1 Mo3 89.0(2) . .
P1 O1 Mo7 125.3(4) . .
Mo8 O1 Mo7 89.0(2) . .
Mo3 O1 Mo7 88.7(2) . .
P1 O2 Mo6 125.1(3) . .
P1 O2 Mo4 126.5(4) . .
Mo6 O2 Mo4 89.1(2) . .
P1 O2 Mo2 125.9(4) . .
Mo6 O2 Mo2 89.4(2) . .
Mo4 O2 Mo2 89.0(2) . .
P1 O3 Mo5 125.7(4) . .
P1 O3 Mo1 125.8(4) . .
Mo5 O3 Mo1 89.8(2) . .
P1 O3 Mo9 125.2(3) . .
Mo5 O3 Mo9 90.1(2) . .
Mo1 O3 Mo9 88.8(2) . .
P1 O4 Mo11 126.1(4) . .
P1 O4 Mo12 125.2(4) . .
Mo11 O4 Mo12 89.04(19) . .
P1 O4 Mo10 126.5(3) . .
Mo11 O4 Mo10 89.4(2) . .
Mo12 O4 Mo10 88.7(2) . .
Mo1 O5 Mo9 125.4(4) . .
Mo2 O6 Mo1 150.9(4) . .
Mo5 O7 Mo1 125.1(4) . .
Mo1 O9 Mo3 151.7(4) . .
Mo3 O10 Mo2 152.3(4) . .
Mo2 O11 Mo4 124.8(4) . .
Mo6 O12 Mo2 125.3(4) . .
Mo3 O15 Mo7 124.3(4) . .
Mo8 O16 Mo3 124.7(4) . .
Mo5 O18 Mo4 151.8(4) . .
Mo4 O19 Mo6 123.8(4) . .
Mo4 O21 Mo10 153.1(5) . .
Mo10 O22 Mo5 149.7(4) . .
Mo9 O23 Mo5 124.5(3) . .
Mo6 O25 Mo7 150.7(4) . .
Mo12 O26 Mo6 150.6(5) . .
Mo7 O29 Mo12 155.0(4) . .
Mo7 O31 Mo8 124.2(3) . .
Mo11 O32 Mo8 150.9(4) . .
Mo8 O33 Mo9 152.1(4) . .
Mo9 O36 Mo11 150.7(4) . .
Mo12 O37 Mo10 126.0(4) . .
Mo10 O38 Mo11 125.0(4) . .
Mo11 O40 Mo12 125.2(3) . .
Mo14 O43 Mo13 153.0(5) . .
Mo15 O46 Mo14 148.5(4) . .
Mo15 O47 Mo16 142.3(3) . .
Mo17 O48 Mo15 140.8(4) . .
Mo16 O51 Mn1 165.4(5) . .
Mo16 O52 Mo17 137.2(4) . .
Mo17 O54 Mo18 145.4(4) . .
Mo18 O55 Mo13 159.2(5) . 3_455
C15 N1 C11 119.4(10) . .
C15 N1 Mo13 118.1(7) . .
C11 N1 Mo13 121.6(7) . .
C20 N2 C16 117.2(10) . .
C20 N2 Mo13 124.4(8) . .
C16 N2 Mo13 118.4(7) . .
C21 N3 C25 119.4(10) . .
C21 N3 Mo14 121.1(7) . .
C25 N3 Mo14 119.5(8) . .
C30 N4 C26 118.8(10) . .
C30 N4 Mo14 121.3(7) . .
C26 N4 Mo14 119.9(7) . .
C35 N5 C31 119.5(12) . .
C35 N5 Mo15 119.0(9) . .
C31 N5 Mo15 121.0(8) . .
C40 N6 C36 118.3(15) . .
C40 N6 Mo15 118.9(12) . .
C36 N6 Mo15 122.6(10) . .
C41 N7 C45 119.4(8) . .
C41 N7 Mo16 121.0(7) . .
C45 N7 Mo16 119.5(7) . .
C46 N8 C50 120.4(10) . .
C46 N8 Mo16 117.8(7) . .
C50 N8 Mo16 121.7(7) . .
C55 N9 C51 119.6(11) . .
C55 N9 Mo17 120.5(9) . .
C51 N9 Mo17 119.9(8) . .
C56 N10 C60 119.0(12) . .
C56 N10 Mo17 118.2(9) . .
C60 N10 Mo17 122.8(9) . .
C61 N11 C65 119.4(10) . .
C61 N11 Mo18 121.7(7) . .
C65 N11 Mo18 118.6(8) . .
C70 N12 C66 118.4(10) . .
C70 N12 Mo18 122.8(8) . .
C66 N12 Mo18 118.7(7) . .
N1 C11 C12 123.2(11) . .
N1 C11 H11 118.4 . .
C12 C11 H11 118.4 . .
C13 C12 C11 117.0(12) . .
C13 C12 H12 121.5 . .
C11 C12 H12 121.5 . .
C12 C13 C14 120.9(12) . .
C12 C13 H13 119.5 . .
C14 C13 H13 119.5 . .
C13 C14 C15 119.2(10) . .
C13 C14 H14 120.4 . .
C15 C14 H14 120.4 . .
N1 C15 C14 120.1(11) . .
N1 C15 C16 116.7(10) . .
C14 C15 C16 123.1(10) . .
N2 C16 C17 119.6(10) . .
N2 C16 C15 115.8(9) . .
C17 C16 C15 124.7(11) . .
C16 C17 C18 121.0(12) . .
C16 C17 H17 119.5 . .
C18 C17 H17 119.5 . .
C19 C18 C17 119.2(12) . .
C19 C18 H18 120.4 . .
C17 C18 H18 120.4 . .
C18 C19 C20 117.0(13) . .
C18 C19 H19 121.5 . .
C20 C19 H19 121.5 . .
N2 C20 C19 126.0(12) . .
N2 C20 H20 117.0 . .
C19 C20 H20 117.0 . .
N3 C21 C22 125.8(13) . .
N3 C21 H21 117.1 . .
C22 C21 H21 117.1 . .
C21 C22 C23 114.9(13) . .
C21 C22 H22 122.6 . .
C23 C22 H22 122.6 . .
C24 C23 C22 121.1(13) . .
C24 C23 H23 119.5 . .
C22 C23 H23 119.5 . .
C25 C24 C23 117.9(13) . .
C25 C24 H24 121.0 . .
C23 C24 H24 121.0 . .
N3 C25 C24 120.8(12) . .
N3 C25 C26 116.1(10) . .
C24 C25 C26 123.0(11) . .
N4 C26 C27 120.8(11) . .
N4 C26 C25 115.1(9) . .
C27 C26 C25 124.0(10) . .
C28 C27 C26 120.1(13) . .
C28 C27 H27 120.0 . .
C26 C27 H27 120.0 . .
C29 C28 C27 118.8(12) . .
C29 C28 H28 120.6 . .
C27 C28 H28 120.6 . .
C28 C29 C30 120.7(13) . .
C28 C29 H29 119.6 . .
C30 C29 H29 119.6 . .
N4 C30 C29 120.6(12) . .
N4 C30 H30 119.7 . .
C29 C30 H30 119.7 . .
C32 C31 N5 123.5(16) . .
C32 C31 H31 118.3 . .
N5 C31 H31 118.3 . .
C31 C32 C33 117.3(18) . .
C31 C32 H32 121.4 . .
C33 C32 H32 121.4 . .
C34 C33 C32 122.8(18) . .
C34 C33 H33 118.6 . .
C32 C33 H33 118.6 . .
C33 C34 C35 116.4(17) . .
C33 C34 H34 121.8 . .
C35 C34 H34 121.8 . .
N5 C35 C34 120.5(15) . .
N5 C35 C36 116.2(12) . .
C34 C35 C36 123.2(14) . .
N6 C36 C37 123.1(18) . .
N6 C36 C35 113.7(12) . .
C37 C36 C35 123.0(16) . .
C36 C37 C38 113(2) . .
C36 C37 H37 123.4 . .
C38 C37 H37 123.4 . .
C39 C38 C37 130(2) . .
C39 C38 H38 115.2 . .
C37 C38 H38 115.2 . .
C38 C39 C40 110(2) . .
C38 C39 H39 125.2 . .
C40 C39 H39 125.2 . .
N6 C40 C39 125.4(19) . .
N6 C40 H40 117.3 . .
C39 C40 H40 117.3 . .
N7 C41 C42 124.6(11) . .
N7 C41 H41 117.7 . .
C42 C41 H41 117.7 . .
C41 C42 C43 115.7(11) . .
C41 C42 H42 122.2 . .
C43 C42 H42 122.2 . .
C44 C43 C42 121.2(10) . .
C44 C43 H43 119.4 . .
C42 C43 H43 119.4 . .
C43 C44 C45 120.2(11) . .
C43 C44 H44 119.9 . .
C45 C44 H44 119.9 . .
C44 C45 N7 118.9(11) . .
C44 C45 C46 125.4(11) . .
N7 C45 C46 115.7(9) . .
N8 C46 C47 118.9(11) . .
N8 C46 C45 116.6(10) . .
C47 C46 C45 124.5(10) . .
C48 C47 C46 120.8(11) . .
C48 C47 H47 119.6 . .
C46 C47 H47 119.6 . .
C47 C48 C49 119.3(11) . .
C47 C48 H48 120.3 . .
C49 C48 H48 120.3 . .
C50 C49 C48 118.9(12) . .
C50 C49 H49 120.6 . .
C48 C49 H49 120.6 . .
N8 C50 C49 121.5(12) . .
N8 C50 H50 119.2 . .
C49 C50 H50 119.2 . .
N9 C51 C52 123.4(14) . .
N9 C51 H51 118.3 . .
C52 C51 H51 118.3 . .
C53 C52 C51 117.6(17) . .
C53 C52 H52 121.2 . .
C51 C52 H52 121.2 . .
C52 C53 C54 120.8(17) . .
C52 C53 H53 119.6 . .
C54 C53 H53 119.6 . .
C53 C54 C55 120.0(16) . .
C53 C54 H54 120.0 . .
C55 C54 H54 120.0 . .
N9 C55 C54 118.4(15) . .
N9 C55 C56 114.4(12) . .
C54 C55 C56 127.1(14) . .
N10 C56 C57 123.5(16) . .
N10 C56 C55 116.5(11) . .
C57 C56 C55 119.9(15) . .
C58 C57 C56 116.2(18) . .
C58 C57 H57 121.9 . .
C56 C57 H57 121.9 . .
C59 C58 C57 121(2) . .
C59 C58 H58 119.4 . .
C57 C58 H58 119.4 . .
C58 C59 C60 121.3(18) . .
C58 C59 H59 119.4 . .
C60 C59 H59 119.4 . .
N10 C60 C59 118.6(16) . .
N10 C60 H60 120.7 . .
C59 C60 H60 120.7 . .
N11 C61 C62 124.5(12) . .
N11 C61 H61 117.7 . .
C62 C61 H61 117.7 . .
C61 C62 C63 117.3(14) . .
C61 C62 H62 121.4 . .
C63 C62 H62 121.4 . .
C62 C63 C64 119.9(14) . .
C62 C63 H63 120.0 . .
C64 C63 H63 120.0 . .
C65 C64 C63 118.1(12) . .
C65 C64 H64 121.0 . .
C63 C64 H64 121.0 . .
N11 C65 C64 120.6(11) . .
N11 C65 C66 117.7(10) . .
C64 C65 C66 121.7(10) . .
N12 C66 C67 120.1(10) . .
N12 C66 C65 114.7(9) . .
C67 C66 C65 125.1(10) . .
C68 C67 C66 118.6(12) . .
C68 C67 H67 120.7 . .
C66 C67 H67 120.7 . .
C69 C68 C67 121.7(13) . .
C69 C68 H68 119.1 . .
C67 C68 H68 119.1 . .
C68 C69 C70 117.5(13) . .
C68 C69 H69 121.2 . .
C70 C69 H69 121.2 . .
N12 C70 C69 123.5(12) . .
N12 C70 H70 118.3 . .
C69 C70 H70 118.3 . .
N14 Mn1 Mn1 94.1(8) 2_665 2_665
N14 Mn1 N13 149.1(9) 2_665 .
Mn1 Mn1 N13 87.2(5) 2_665 .
N14 Mn1 C76 35.5(10) 2_665 2_665
Mn1 Mn1 C76 111.0(8) 2_665 2_665
N13 Mn1 C76 116.1(8) . 2_665
N14 Mn1 O2W 50.2(9) 2_665 .
Mn1 Mn1 O2W 128.8(7) 2_665 .
N13 Mn1 O2W 106.6(7) . .
C76 Mn1 O2W 19.1(8) 2_665 .
N14 Mn1 N14 115.8(10) 2_665 .
Mn1 Mn1 N14 41.2(5) 2_665 .
N13 Mn1 N14 84.8(7) . .
C76 Mn1 N14 147.0(9) 2_665 .
O2W Mn1 N14 165.6(9) . .
N14 Mn1 O51 100.4(8) 2_665 .
Mn1 Mn1 O51 141.6(3) 2_665 .
N13 Mn1 O51 97.5(6) . .
C76 Mn1 O51 101.0(7) 2_665 .
O2W Mn1 O51 86.4(7) . .
N14 Mn1 O51 101.1(5) . .
N14 Mn1 N13 88.6(8) 2_665 2_665
Mn1 Mn1 N13 54.3(4) 2_665 2_665
N13 Mn1 N13 67.3(8) . 2_665
C76 Mn1 N13 75.8(8) 2_665 2_665
O2W Mn1 N13 85.4(7) . 2_665
N14 Mn1 N13 91.1(6) . 2_665
O51 Mn1 N13 159.7(5) . 2_665
C75 N13 C71 112.4(16) . .
C75 N13 Mn1 126.2(12) . .
C71 N13 Mn1 116.7(13) . .
C75 N13 Mn1 110.3(12) . 2_665
C71 N13 Mn1 134.8(14) . 2_665
Mn1 N13 Mn1 38.6(4) . 2_665
C72 C71 N13 126(2) . .
C72 C71 H71 117.2 . .
N13 C71 H71 117.2 . .
C73 C72 C71 122(3) . .
C73 C72 H72 118.9 . .
C71 C72 H72 118.9 . .
C72 C73 C74 118(2) . .
C72 C73 H73 120.8 . .
C74 C73 H73 120.8 . .
C73 C74 C75 119.9(18) . .
C73 C74 H74 120.1 . .
C75 C74 H74 120.1 . .
N13 C75 C75 114.7(10) . 2_665
N13 C75 C74 121.4(15) . .
C75 C75 C74 123.8(10) 2_665 .
C76 N14 Mn1 101.6(16) . 2_665
C76 N14 C80 124.4(19) . .
Mn1 N14 C80 119.7(15) 2_665 .
C76 N14 O2W 23.0(14) . 2_665
Mn1 N14 O2W 87.3(12) 2_665 2_665
C80 N14 O2W 119.9(16) . 2_665
C76 N14 Mn1 120.0(16) . .
Mn1 N14 Mn1 44.7(5) 2_665 .
C80 N14 Mn1 115.6(12) . .
O2W N14 Mn1 119.9(11) 2_665 .
O2W C76 N14 114(4) 2_665 .
O2W C76 C77 70(3) 2_665 .
N14 C76 C77 121(2) . .
O2W C76 Mn1 85(3) 2_665 2_665
N14 C76 Mn1 42.9(11) . 2_665
C77 C76 Mn1 141(2) . 2_665
O2W C77 OW2 158(3) 2_665 2_665
O2W C77 C76 30.5(14) 2_665 .
OW2 C77 C76 164(3) 2_665 .
O2W C77 C78 127(2) 2_665 .
OW2 C77 C78 67.2(18) 2_665 .
C76 C77 C78 119(2) . .
C79 C78 C77 116(2) . .
C79 C78 OW2 168(2) . 2_665
C77 C78 OW2 53.8(15) . 2_665
C80 C79 C78 131(2) . .
O1W C80 C79 156(3) 2_665 .
O1W C80 N14 91.8(17) 2_665 .
C79 C80 N14 107(2) . .
O1W O1W C80 170.8(15) 2_665 2_665
C76 O2W C77 79(3) 2_665 2_665
C76 O2W N14 43(3) 2_665 2_665
C77 O2W N14 99.0(19) 2_665 2_665
C76 O2W Mn1 76(3) 2_665 .
C77 O2W Mn1 140.1(19) 2_665 .
N14 O2W Mn1 42.5(7) 2_665 .
C77 OW2 C78 59.1(16) 2_665 2_665

loop_
_geom_bond_atom_site_label_1
_geom_bond_atom_site_label_2
_geom_bond_distance
_geom_bond_site_symmetry_2
Mo1 O8 1.668(7) .
Mo1 O9 1.873(7) .
Mo1 O5 1.877(6) .
Mo1 O6 1.924(7) .
Mo1 O7 1.965(8) .
Mo1 O3 2.432(6) .
Mo2 O13 1.669(7) .
Mo2 O11 1.869(8) .
Mo2 O6 1.907(7) .
Mo2 O10 1.955(7) .
Mo2 O12 1.956(8) .
Mo2 O2 2.436(7) .
Mo3 O14 1.676(7) .
Mo3 O10 1.880(7) .
Mo3 O15 1.883(7) .
Mo3 O16 1.953(6) .
Mo3 O9 1.955(7) .
Mo3 O1 2.429(6) .
Mo4 O20 1.675(8) .
Mo4 O19 1.850(8) .
Mo4 O21 1.885(7) .
Mo4 O11 1.982(8) .
Mo4 O18 1.998(8) .
Mo4 O2 2.434(7) .
Mo5 O24 1.682(7) .
Mo5 O18 1.830(8) .
Mo5 O7 1.897(8) .
Mo5 O22 1.952(7) .
Mo5 O23 2.013(7) .
Mo5 O3 2.424(7) .
Mo6 O28 1.680(8) .
Mo6 O25 1.848(7) .
Mo6 O12 1.891(8) .
Mo6 O26 1.942(8) .
Mo6 O19 2.011(9) .
Mo6 O2 2.421(6) .
Mo7 O30 1.677(7) .
Mo7 O31 1.863(7) .
Mo7 O29 1.872(8) .
Mo7 O25 1.957(7) .
Mo7 O15 1.972(7) .
Mo7 O1 2.446(7) .
Mo8 O34 1.661(8) .
Mo8 O33 1.850(7) .
Mo8 O16 1.883(6) .
Mo8 O32 1.949(8) .
Mo8 O31 1.996(7) .
Mo8 O1 2.421(6) .
Mo9 O35 1.667(8) .
Mo9 O23 1.872(8) .
Mo9 O36 1.879(7) .
Mo9 O5 1.954(6) .
Mo9 O33 1.965(8) .
Mo9 O3 2.432(6) .
Mo10 O39 1.675(8) .
Mo10 O22 1.876(7) .
Mo10 O38 1.883(8) .
Mo10 O37 1.934(7) .
Mo10 O21 1.947(7) .
Mo10 O4 2.442(7) .
Mo11 O17 1.671(7) .
Mo11 O32 1.871(8) .
Mo11 O40 1.891(8) .
Mo11 O36 1.947(7) .
Mo11 O38 1.988(9) .
Mo11 O4 2.440(6) .
Mo12 O27 1.665(7) .
Mo12 O26 1.874(8) .
Mo12 O37 1.896(7) .
Mo12 O29 1.952(8) .
Mo12 O40 1.965(8) .
Mo12 O4 2.442(6) .
Mo13 O42 1.696(8) .
Mo13 O41 1.699(9) .
Mo13 O43 1.923(6) .
Mo13 O55 1.959(6) 3
Mo13 N2 2.331(8) .
Mo13 N1 2.343(9) .
Mo14 O45 1.704(9) .
Mo14 O44 1.713(7) .
Mo14 O43 1.847(6) .
Mo14 O46 2.055(6) .
Mo14 N3 2.335(9) .
Mo14 N4 2.339(8) .
Mo15 O49 1.675(8) .
Mo15 O47 1.742(7) .
Mo15 O46 1.776(6) .
Mo15 O48 2.127(6) .
Mo15 N6 2.277(11) .
Mo15 N5 2.341(10) .
Mo16 O50 1.703(7) .
Mo16 O51 1.735(8) .
Mo16 O52 1.798(6) .
Mo16 O47 2.244(7) .
Mo16 N7 2.257(8) .
Mo16 N8 2.320(8) .
Mo17 O53 1.702(7) .
Mo17 O48 1.770(7) .
Mo17 O54 1.788(7) .
Mo17 O52 2.063(7) .
Mo17 N9 2.270(9) .
Mo17 N10 2.321(9) .
Mo18 O56 1.678(8) .
Mo18 O57 1.724(9) .
Mo18 O55 1.813(6) .
Mo18 O54 2.085(6) .
Mo18 N11 2.314(9) .
Mo18 N12 2.346(8) .
P1 O4 1.526(6) .
P1 O2 1.535(7) .
P1 O1 1.542(7) .
P1 O3 1.551(7) .
O51 Mn1 2.255(9) .
O55 Mo13 1.959(6) 3_455
N1 C15 1.344(13) .
N1 C11 1.361(14) .
N2 C20 1.316(14) .
N2 C16 1.370(13) .
N3 C21 1.327(16) .
N3 C25 1.354(13) .
N4 C30 1.325(15) .
N4 C26 1.357(12) .
N5 C35 1.324(15) .
N5 C31 1.358(16) .
N6 C40 1.30(2) .
N6 C36 1.331(17) .
N7 C41 1.328(14) .
N7 C45 1.373(14) .
N8 C46 1.347(13) .
N8 C50 1.343(14) .
N9 C55 1.337(16) .
N9 C51 1.341(16) .
N10 C56 1.318(18) .
N10 C60 1.347(16) .
N11 C61 1.331(16) .
N11 C65 1.346(13) .
N12 C70 1.352(15) .
N12 C66 1.362(13) .
C11 C12 1.386(16) .
C11 H11 0.9300 .
C12 C13 1.380(16) .
C12 H12 0.9300 .
C13 C14 1.383(18) .
C13 H13 0.9300 .
C14 C15 1.410(15) .
C14 H14 0.9300 .
C15 C16 1.460(15) .
C16 C17 1.378(15) .
C17 C18 1.384(18) .
C17 H17 0.9300 .
C18 C19 1.353(17) .
C18 H18 0.9300 .
C19 C20 1.378(16) .
C19 H19 0.9300 .
C20 H20 0.9300 .
C21 C22 1.363(17) .
C21 H21 0.9300 .
C22 C23 1.42(2) .
C22 H22 0.9300 .
C23 C24 1.40(2) .
C23 H23 0.9300 .
C24 C25 1.392(16) .
C24 H24 0.9300 .
C25 C26 1.473(16) .
C26 C27 1.372(15) .
C27 C28 1.347(19) .
C27 H27 0.9300 .
C28 C29 1.340(18) .
C28 H28 0.9300 .
C29 C30 1.383(17) .
C29 H29 0.9300 .
C30 H30 0.9300 .
C31 C32 1.342(18) .
C31 H31 0.9300 .
C32 C33 1.40(2) .
C32 H32 0.9300 .
C33 C34 1.34(2) .
C33 H33 0.9300 .
C34 C35 1.47(2) .
C34 H34 0.9300 .
C35 C36 1.46(2) .
C36 C37 1.38(2) .
C37 C38 1.42(3) .
C37 H37 0.9300 .
C38 C39 1.28(3) .
C38 H38 0.9300 .
C39 C40 1.48(2) .
C39 H39 0.9300 .
C40 H40 0.9300 .
C41 C42 1.361(14) .
C41 H41 0.9300 .
C42 C43 1.388(17) .
C42 H42 0.9300 .
C43 C44 1.370(17) .
C43 H43 0.9300 .
C44 C45 1.370(14) .
C44 H44 0.9300 .
C45 C46 1.436(16) .
C46 C47 1.411(16) .
C47 C48 1.336(17) .
C47 H47 0.9300 .
C48 C49 1.393(17) .
C48 H48 0.9300 .
C49 C50 1.371(16) .
C49 H49 0.9300 .
C50 H50 0.9300 .
C51 C52 1.427(19) .
C51 H51 0.9300 .
C52 C53 1.30(2) .
C52 H52 0.9300 .
C53 C54 1.41(2) .
C53 H53 0.9300 .
C54 C55 1.43(2) .
C54 H54 0.9300 .
C55 C56 1.49(2) .
C56 C57 1.400(18) .
C57 C58 1.34(2) .
C57 H57 0.9300 .
C58 C59 1.33(3) .
C58 H58 0.9300 .
C59 C60 1.39(2) .
C59 H59 0.9300 .
C60 H60 0.9300 .
C61 C62 1.345(18) .
C61 H61 0.9300 .
C62 C63 1.38(2) .
C62 H62 0.9300 .
C63 C64 1.41(2) .
C63 H63 0.9300 .
C64 C65 1.386(16) .
C64 H64 0.9300 .
C65 C66 1.435(16) .
C66 C67 1.392(15) .
C67 C68 1.386(19) .
C67 H67 0.9300 .
C68 C69 1.341(18) .
C68 H68 0.9300 .
C69 C70 1.375(17) .
C69 H69 0.9300 .
C70 H70 0.9300 .
Mn1 N14 1.469(17) 2_665
Mn1 Mn1 1.571(8) 2_665
Mn1 N13 2.046(15) .
Mn1 C76 2.11(2) 2_665
Mn1 O2W 2.173(19) .
Mn1 N14 2.226(17) .
Mn1 N13 2.518(18) 2_665
N13 C75 1.359(19) .
N13 C71 1.40(3) .
N13 Mn1 2.518(18) 2_665
C71 C72 1.38(3) .
C71 H71 0.9300 .
C72 C73 1.24(3) .
C72 H72 0.9300 .
C73 C74 1.41(3) .
C73 H73 0.9300 .
C74 C75 1.45(2) .
C74 H74 0.9300 .
C75 C75 1.42(3) 2_665
N14 C76 1.25(3) .
N14 Mn1 1.469(17) 2_665
N14 C80 1.65(3) .
N14 O2W 1.67(3) 2_665
C76 O2W 0.71(3) 2_665
C76 C77 1.38(4) .
C76 Mn1 2.11(2) 2_665
C77 O2W 1.32(3) 2_665
C77 OW2 1.38(3) 2_665
C77 C78 1.47(4) .
C78 C79 1.38(3) .
C78 OW2 1.57(3) 2_665
C79 C80 1.29(3) .
C80 O1W 1.23(2) 2_665
O1W O1W 1.13(2) 2_665
O1W C80 1.23(2) 2_665
O2W C76 0.71(3) 2_665
O2W C77 1.32(3) 2_665
O2W N14 1.67(3) 2_665
OW1 OW1 1.09(5) 2_665
OW2 C77 1.38(3) 2_665
OW2 C78 1.57(3) 2_665
